data_7232887
loop_
_publ_author_name
'Ueda, Akira'
'Kishimoto, Kouki'
'Isono, Takayuki'
'Yamada, Shota'
'Kamo, Hiromichi'
'Kobayashi, Kensuke'
'Kumai, Reiji'
'Murakami, Youichi'
'Gouchi, Jun'
'Uwatoko, Yoshiya'
'Nishio, Yutaka'
'Mori, Hatsumi'

_publ_section_title
;
 Pressure-induced hydrogen localization coupled to a
 semiconductor--insulator transition in a hydrogen-bonded molecular
 conductor
;
_journal_issue 32
_journal_name_full 'RSC Advances'
_journal_page_first 18353
_journal_paper_doi 10.1039/C9RA02833A
_journal_volume 9
_journal_year 2019
_chemical_formula_moiety 'C24 H15 O4 S12'
_chemical_formula_sum 'C24 H15 O4 S12'
_chemical_formula_weight 752.10
_space_group_crystal_system monoclinic
_space_group_IT_number 15
_space_group_name_Hall '-C 2yc'
_space_group_name_H-M_alt 'C 1 2/c 1'
_symmetry_space_group_name_Hall '-C 2yc'
_symmetry_space_group_name_H-M 'C 1 2/c 1'
_atom_sites_solution_hydrogens geom
_atom_sites_solution_primary direct
_atom_sites_solution_secondary difmap
_audit_update_record
;
2019-05-20 deposited with the CCDC.    2019-06-04 downloaded from the CCDC.
;
_cell_angle_alpha 90.0000
_cell_angle_beta 101.55(2)
_cell_angle_gamma 90.0000
_cell_formula_units_Z 4
_cell_length_a 29.44(4)
_cell_length_b 8.383(12)
_cell_length_c 11.176(17)
_cell_measurement_reflns_used 2941
_cell_measurement_temperature 150
_cell_measurement_theta_max 27.45
_cell_measurement_theta_min 3.06
_cell_volume 2702(7)
_computing_cell_refinement CrystalClear
_computing_data_collection 'CrystalClear (Rigaku Inc., 2008)'
_computing_data_reduction CrystalClear
_computing_molecular_graphics 'CrystalStructure 4.3'
_computing_publication_material 'CrystalStructure 4.3 (Rigaku, 2019)'
_computing_structure_refinement 'SHELXL Version 2018/3 (Sheldrick, 2008)'
_computing_structure_solution 'SIR2014 (Burla, et al., 2014)'
_diffrn_ambient_temperature 150
_diffrn_detector_area_resol_mean 7.314
_diffrn_measured_fraction_theta_full 0.997
_diffrn_measured_fraction_theta_max 0.988
_diffrn_measurement_device_type 'Rigaku Mercury70'
_diffrn_measurement_method \w
_diffrn_radiation_type 'Mo K\a'
_diffrn_radiation_wavelength 0.71073
_diffrn_reflns_av_R_equivalents 0.0831
_diffrn_reflns_av_unetI/netI 0.0906
_diffrn_reflns_Laue_measured_fraction_full 0.997
_diffrn_reflns_Laue_measured_fraction_max 0.988
_diffrn_reflns_limit_h_max 38
_diffrn_reflns_limit_h_min -34
_diffrn_reflns_limit_k_max 10
_diffrn_reflns_limit_k_min -8
_diffrn_reflns_limit_l_max 14
_diffrn_reflns_limit_l_min -14
_diffrn_reflns_number 10179
_diffrn_reflns_point_group_measured_fraction_full 0.997
_diffrn_reflns_point_group_measured_fraction_max 0.988
_diffrn_reflns_theta_full 25.242
_diffrn_reflns_theta_max 27.556
_diffrn_reflns_theta_min 3.056
_diffrn_standards_number 0
_exptl_absorpt_coefficient_mu 1.006
_exptl_absorpt_correction_T_max 0.980
_exptl_absorpt_correction_T_min 0.695
_exptl_absorpt_correction_type multi-scan
_exptl_absorpt_process_details 'REQAB (Rigaku, 1998)'
_exptl_crystal_colour black
_exptl_crystal_density_diffrn 1.848
_exptl_crystal_density_method 'not measured'
_exptl_crystal_description platelet
_exptl_crystal_F_000 1532.00
_exptl_crystal_recrystallization_method electrocrystallization
_exptl_crystal_size_max 0.250
_exptl_crystal_size_mid 0.030
_exptl_crystal_size_min 0.003
_refine_diff_density_max 0.59
_refine_diff_density_min -0.51
_refine_ls_extinction_method none
_refine_ls_goodness_of_fit_ref 1.041
_refine_ls_hydrogen_treatment refxyz
_refine_ls_number_parameters 210
_refine_ls_number_reflns 3075
_refine_ls_number_restraints 0
_refine_ls_R_factor_all 0.1010
_refine_ls_R_factor_gt 0.0547
_refine_ls_shift/su_max 0.000
_refine_ls_structure_factor_coef Fsqd
_refine_ls_weighting_details 'w = 1/[\s^2^(Fo^2^)+(0.0510P)^2^+1.2718P] where P=(Fo^2^+2Fc^2^)/3'
_refine_ls_weighting_scheme calc
_refine_ls_wR_factor_gt 0.1140
_refine_ls_wR_factor_ref 0.1397
_reflns_Friedel_coverage 0.000
_reflns_number_gt 1868
_reflns_number_total 3075
_reflns_threshold_expression F^2^>2.0\s(F^2^)
_cod_data_source_file c9ra02833a2.cif
_cod_data_source_block H-TTF_150K
_cod_original_cell_volume 2703(7)
_cod_database_code 7232887

loop_
_space_group_symop_operation_xyz
'x, y, z'
'-x, y, -z+1/2'
'x+1/2, y+1/2, z'
'-x+1/2, y+1/2, -z+1/2'
'-x, -y, -z'
'x, -y, z-1/2'
'-x+1/2, -y+1/2, -z'
'x+1/2, -y+1/2, z-1/2'

loop_
_atom_site_label
_atom_site_type_symbol
_atom_site_fract_x
_atom_site_fract_y
_atom_site_fract_z
_atom_site_U_iso_or_equiv
_atom_site_adp_type
_atom_site_occupancy
_atom_site_site_symmetry_order
_atom_site_calc_flag
_atom_site_refinement_flags_posn
_atom_site_refinement_flags_occupancy
_atom_site_disorder_assembly
_atom_site_disorder_group
S1 S 0.18116(4) -0.01916(14) 0.39658(10) 0.0243(3) Uani 1 1 d . . . .
S2 S 0.20710(4) 0.21303(14) 0.22157(10) 0.0242(3) Uani 1 1 d . . . .
S3 S 0.28677(4) -0.01696(14) 0.54534(10) 0.0239(3) Uani 1 1 d . . . .
S4 S 0.31093(4) 0.22123(14) 0.37359(10) 0.0250(3) Uani 1 1 d . . . .
S5 S 0.38039(4) -0.04797(15) 0.69106(10) 0.0266(3) Uani 1 1 d . . . .
S6 S 0.41075(4) 0.23155(15) 0.48436(11) 0.0307(3) Uani 1 1 d . . . .
O1 O 0.01319(11) 0.0005(4) 0.1516(3) 0.0286(8) Uani 1 1 d . . . .
O2 O 0.03995(13) 0.2052(4) -0.0159(3) 0.0286(8) Uani 1 1 d . . . .
C1 C 0.13708(16) 0.0411(5) 0.2783(4) 0.0197(10) Uani 1 1 d . . . .
C2 C 0.09087(15) -0.0111(6) 0.2636(4) 0.0218(10) Uani 1 1 d . . . .
C3 C 0.05830(16) 0.0413(5) 0.1673(4) 0.0220(10) Uani 1 1 d . . . .
C4 C 0.07165(16) 0.1481(5) 0.0801(4) 0.0215(10) Uani 1 1 d . . . .
C5 C 0.11625(16) 0.2014(5) 0.0945(4) 0.0205(10) Uani 1 1 d . . . .
C6 C 0.14949(15) 0.1492(5) 0.1943(4) 0.0185(9) Uani 1 1 d . . . .
C7 C 0.22406(16) 0.0989(6) 0.3525(4) 0.0250(10) Uani 1 1 d . . . .
C8 C 0.26868(16) 0.1007(5) 0.4176(4) 0.0218(10) Uani 1 1 d . . . .
C9 C 0.34466(16) 0.0452(5) 0.5671(4) 0.0211(10) Uani 1 1 d . . . .
C10 C 0.35601(16) 0.1502(6) 0.4879(4) 0.0262(11) Uani 1 1 d . . . .
C11 C 0.4349(2) 0.0532(12) 0.6946(7) 0.030(2) Uiso 0.86(2) 1 d . P A 1
C12 C 0.4468(2) 0.0828(8) 0.5690(6) 0.025(2) Uiso 0.86(2) 1 d . P A 1
C13 C 0.4397(14) -0.002(6) 0.676(4) 0.028(11) Uiso 0.14(2) 1 d . P A 2
C14 C 0.4439(16) 0.138(6) 0.628(5) 0.053(17) Uiso 0.14(2) 1 d . P A 2
H1 H 0.000000 0.008(11) 0.250000 0.11(4) Uiso 1 2 d S P . .
H2 H 0.023(2) 0.151(7) -0.049(6) 0.06(2) Uiso 1 1 d . . . .
H3 H 0.0836(13) -0.077(4) 0.319(3) 0.003(10) Uiso 1 1 d . . . .
H4 H 0.1263(14) 0.260(5) 0.049(4) 0.012(12) Uiso 1 1 d . . . .
H5 H 0.4593(15) -0.016(5) 0.739(4) 0.017(12) Uiso 1 1 d . . . .
H6 H 0.4362(19) 0.145(7) 0.746(5) 0.056(18) Uiso 1 1 d . . . .
H7 H 0.4815(18) 0.154(6) 0.583(4) 0.042(15) Uiso 1 1 d . . . .
H8 H 0.449(2) -0.014(7) 0.534(6) 0.08(2) Uiso 1 1 d . . . .

loop_
_atom_site_aniso_label
_atom_site_aniso_U_11
_atom_site_aniso_U_22
_atom_site_aniso_U_33
_atom_site_aniso_U_23
_atom_site_aniso_U_13
_atom_site_aniso_U_12
S1 0.0203(6) 0.0308(7) 0.0205(6) 0.0039(5) 0.0012(5) -0.0004(5)
S2 0.0199(6) 0.0315(7) 0.0208(6) 0.0034(5) 0.0029(5) -0.0021(5)
S3 0.0193(6) 0.0287(7) 0.0229(6) 0.0046(5) 0.0019(5) -0.0003(5)
S4 0.0220(6) 0.0317(7) 0.0208(6) 0.0027(5) 0.0035(5) -0.0005(5)
S5 0.0215(6) 0.0367(7) 0.0205(6) 0.0043(5) 0.0015(5) -0.0002(5)
S6 0.0232(7) 0.0408(8) 0.0278(6) 0.0049(6) 0.0042(5) -0.0058(6)
O1 0.0168(16) 0.047(2) 0.0217(17) -0.0043(15) 0.0039(14) -0.0074(15)
O2 0.0240(19) 0.031(2) 0.0256(18) 0.0052(16) -0.0082(15) 0.0055(17)
C1 0.022(2) 0.019(2) 0.016(2) -0.0040(17) 0.0006(18) 0.0043(19)
C2 0.018(2) 0.033(3) 0.013(2) -0.002(2) 0.0013(18) -0.002(2)
C3 0.020(2) 0.026(3) 0.021(2) -0.0090(19) 0.0058(19) -0.002(2)
C4 0.022(2) 0.019(2) 0.021(2) -0.0007(18) -0.0011(19) 0.0079(19)
C5 0.025(2) 0.019(3) 0.017(2) 0.0043(19) 0.0043(19) 0.000(2)
C6 0.021(2) 0.013(2) 0.021(2) -0.0037(18) 0.0035(18) 0.0035(18)
C7 0.023(2) 0.036(3) 0.017(2) -0.002(2) 0.0065(19) 0.001(2)
C8 0.020(2) 0.022(2) 0.023(2) -0.0011(19) 0.0028(19) 0.002(2)
C9 0.022(2) 0.022(2) 0.019(2) -0.0010(18) 0.0009(18) 0.0009(19)
C10 0.020(2) 0.039(3) 0.020(2) 0.000(2) 0.0040(19) -0.001(2)

loop_
_atom_type_symbol
_atom_type_description
_atom_type_scat_dispersion_real
_atom_type_scat_dispersion_imag
_atom_type_scat_source
C C 0.0033 0.0016
;
International Tables for Crystallography
(Vol. C, Tables 4.2.6.8 and 6.1.1.4)
;
H H 0.0000 0.0000
;
International Tables for Crystallography
(Vol. C, Table 6.1.1.4)
;
O O 0.0106 0.0060
;
International Tables for Crystallography
(Vol. C, Tables 4.2.6.8 and 6.1.1.4)
;
S S 0.1246 0.1234
;
International Tables for Crystallography
(Vol. C, Tables 4.2.6.8 and 6.1.1.4)
;

loop_
_geom_angle_atom_site_label_1
_geom_angle_atom_site_label_2
_geom_angle_atom_site_label_3
_geom_angle
C1 S1 C7 95.3(2)
C7 S2 C6 94.8(2)
C8 S3 C9 94.3(2)
C8 S4 C10 94.4(2)
C9 S5 C11 101.4(3)
C9 S5 C13 105.6(13)
C10 S6 C12 99.7(3)
C10 S6 C14 98.1(15)
C3 O1 H1 110.3(13)
C4 O2 H2 119(5)
C6 C1 C2 119.9(4)
C6 C1 S1 116.3(3)
C2 C1 S1 123.9(3)
C3 C2 C1 120.2(4)
C3 C2 H3 121(3)
C1 C2 H3 118(3)
O1 C3 C2 122.7(4)
O1 C3 C4 117.8(4)
C2 C3 C4 119.5(4)
O2 C4 C5 118.0(4)
O2 C4 C3 121.1(4)
C5 C4 C3 120.8(4)
C4 C5 C6 119.6(4)
C4 C5 H4 126(3)
C6 C5 H4 114(3)
C5 C6 C1 120.0(4)
C5 C6 S2 122.9(3)
C1 C6 S2 117.1(3)
C8 C7 S2 121.7(4)
C8 C7 S1 121.8(4)
S2 C7 S1 116.5(3)
C7 C8 S3 122.5(4)
C7 C8 S4 121.2(4)
S3 C8 S4 116.3(3)
C10 C9 S5 128.9(4)
C10 C9 S3 118.0(4)
S5 C9 S3 113.0(3)
C9 C10 S4 116.9(4)
C9 C10 S6 128.5(4)
S4 C10 S6 114.6(3)
C12 C11 S5 114.9(5)
C12 C11 H5 106(3)
S5 C11 H5 107(2)
C12 C11 H6 115(3)
S5 C11 H6 109(3)
H5 C11 H6 103(4)
C11 C12 S6 112.2(6)
C11 C12 H7 109(2)
S6 C12 H7 97(2)
C11 C12 H8 107(4)
S6 C12 H8 119(4)
H7 C12 H8 113(5)
C14 C13 S5 113(4)
C14 C13 H5 112(6)
S5 C13 H5 114(5)
C14 C13 H6 60(5)
S5 C13 H6 88(3)
H5 C13 H6 77(5)
C13 C14 S6 131(4)
C13 C14 H6 66(4)
S6 C14 H6 130(4)
C13 C14 H7 114(5)
S6 C14 H7 88(4)
H6 C14 H7 132(5)

loop_
_geom_bond_atom_site_label_1
_geom_bond_atom_site_label_2
_geom_bond_distance
S1 C1 1.732(5)
S1 C7 1.752(5)
S2 C7 1.736(5)
S2 C6 1.746(5)
S3 C8 1.729(5)
S3 C9 1.752(5)
S4 C8 1.748(5)
S4 C10 1.752(5)
S5 C9 1.748(5)
S5 C11 1.807(7)
S5 C13 1.83(4)
S6 C10 1.758(5)
S6 C12 1.782(6)
S6 C14 1.88(5)
O1 C3 1.349(5)
O1 H1 1.239(6)
O2 C4 1.361(5)
O2 H2 0.71(6)
C1 C6 1.404(6)
C1 C2 1.407(6)
C2 C3 1.363(6)
C2 H3 0.88(4)
C3 C4 1.434(6)
C4 C5 1.366(7)
C5 C6 1.399(6)
C5 H4 0.80(4)
C7 C8 1.368(7)
C9 C10 1.337(6)
C11 C12 1.534(11)
C11 H5 0.98(4)
C11 H6 0.96(6)
C12 H7 1.16(5)
C12 H8 0.91(6)
C13 C14 1.31(7)
C13 H5 0.82(5)
C13 H6 1.47(7)
C14 H6 1.39(8)
C14 H7 1.31(6)

loop_
_geom_hbond_atom_site_label_D
_geom_hbond_atom_site_label_H
_geom_hbond_atom_site_label_A
_geom_hbond_site_symmetry_A
_geom_hbond_distance_DA
_geom_hbond_distance_DH
_geom_hbond_distance_HA
_geom_hbond_angle_DHA
_geom_hbond_publ_flag
O2 H2 O1 5_555 2.602(5) 0.71(6) 1.90(6) 171(8) no

loop_
_geom_torsion_atom_site_label_1
_geom_torsion_atom_site_label_2
_geom_torsion_atom_site_label_3
_geom_torsion_atom_site_label_4
_geom_torsion
C7 S1 C1 C6 1.5(4)
C7 S1 C1 C2 -178.2(4)
C6 C1 C2 C3 0.9(6)
S1 C1 C2 C3 -179.5(3)
C1 C2 C3 O1 -177.1(4)
C1 C2 C3 C4 1.0(7)
O1 C3 C4 O2 -0.6(6)
C2 C3 C4 O2 -178.8(4)
O1 C3 C4 C5 176.2(4)
C2 C3 C4 C5 -2.0(7)
O2 C4 C5 C6 178.0(4)
C3 C4 C5 C6 1.1(7)
C4 C5 C6 C1 0.8(6)
C4 C5 C6 S2 -179.0(3)
C2 C1 C6 C5 -1.8(6)
S1 C1 C6 C5 178.6(3)
C2 C1 C6 S2 178.0(3)
S1 C1 C6 S2 -1.6(4)
C7 S2 C6 C5 -179.4(4)
C7 S2 C6 C1 0.8(4)
C6 S2 C7 C8 180.0(4)
C6 S2 C7 S1 0.2(3)
C1 S1 C7 C8 179.3(4)
C1 S1 C7 S2 -0.9(3)
S2 C7 C8 S3 -177.8(2)
S1 C7 C8 S3 1.9(6)
S2 C7 C8 S4 1.1(6)
S1 C7 C8 S4 -179.1(2)
C9 S3 C8 C7 177.3(4)
C9 S3 C8 S4 -1.7(3)
C10 S4 C8 C7 -176.3(4)
C10 S4 C8 S3 2.7(3)
C11 S5 C9 C10 6.7(6)
C13 S5 C9 C10 -10.2(19)
C11 S5 C9 S3 -175.5(4)
C13 S5 C9 S3 167.6(18)
C8 S3 C9 C10 -0.6(4)
C8 S3 C9 S5 -178.6(2)
S5 C9 C10 S4 -179.7(3)
S3 C9 C10 S4 2.6(5)
S5 C9 C10 S6 -1.2(7)
S3 C9 C10 S6 -178.9(3)
C8 S4 C10 C9 -3.1(4)
C8 S4 C10 S6 178.2(3)
C12 S6 C10 C9 22.1(5)
C14 S6 C10 C9 -4(2)
C12 S6 C10 S4 -159.4(3)
C14 S6 C10 S4 175(2)
C9 S5 C11 C12 -41.2(8)
S5 C11 C12 S6 71.0(8)
C10 S6 C12 C11 -54.8(6)
C9 S5 C13 C14 33(5)
S5 C13 C14 S6 -51(8)
C10 S6 C14 C13 35(7)
